data_2216456
loop_
_publ_author_name
'Yun-Peng Diao'
'Jian-Kui Zhang'
'Shi-Quan Xie'
'Ting-Guo Kang'

_publ_section_title
;
 <i>N</i>'-[4-(Dimethylamino)benzylidene]-3,5-dihydroxybenzohydrazide
 monohydrate
;
_journal_coeditor_code GD2022
_journal_issue 12
_journal_name_full 'Acta Crystallographica Section E'
_journal_page_first o4908
_journal_page_last o4908
_journal_paper_doi 10.1107/S1600536807061132
_journal_volume 63
_journal_year 2007
_chemical_formula_iupac 'C16 H17 N3 O3, H2 O'
_chemical_formula_moiety 'C16 H17 N3 O3, H2 O'
_chemical_formula_sum 'C16 H19 N3 O4'
_chemical_formula_weight 317.34
_chemical_name_systematic
;
N'-[4-(Dimethylamino)benzylidene]-3,5-dihydroxybenzohydrazide monohydrate
;
_space_group_IT_number 9
_symmetry_cell_setting monoclinic
_symmetry_space_group_name_Hall 'I -2ya'
_symmetry_space_group_name_H-M 'I 1 a 1'
_atom_sites_solution_hydrogens geom
_atom_sites_solution_primary direct
_atom_sites_solution_secondary difmap
_audit_creation_method SHELXL-97
_cell_angle_alpha 90.00
_cell_angle_beta 101.97(3)
_cell_angle_gamma 90.00
_cell_formula_units_Z 4
_cell_length_a 12.984(3)
_cell_length_b 4.6620(9)
_cell_length_c 26.040(5)
_cell_measurement_reflns_used 419
_cell_measurement_temperature 298(2)
_cell_measurement_theta_max 24.3
_cell_measurement_theta_min 2.6
_cell_volume 1542.0(6)
_computing_cell_refinement 'SAINT (Bruker, 2000)'
_computing_data_collection 'SMART (Bruker, 2000)'
_computing_data_reduction 'SAINT (Bruker, 2000)'
_computing_molecular_graphics 'SHELXTL (Bruker, 2000)'
_computing_publication_material 'SHELXTL (Bruker, 2000)'
_computing_structure_refinement 'SHELXTL (Bruker, 2000)'
_computing_structure_solution 'SHELXTL (Bruker, 2000)'
_diffrn_ambient_temperature 298(2)
_diffrn_measured_fraction_theta_full 0.999
_diffrn_measured_fraction_theta_max 0.999
_diffrn_measurement_device_type 'Bruker SMART CCD area-detector'
_diffrn_measurement_method \w
_diffrn_radiation_monochromator graphite
_diffrn_radiation_source 'fine-focus sealed tube'
_diffrn_radiation_type MoK\a
_diffrn_radiation_wavelength 0.71073
_diffrn_reflns_av_R_equivalents 0.0749
_diffrn_reflns_av_sigmaI/netI 0.1067
_diffrn_reflns_limit_h_max 16
_diffrn_reflns_limit_h_min -16
_diffrn_reflns_limit_k_max 4
_diffrn_reflns_limit_k_min -5
_diffrn_reflns_limit_l_max 26
_diffrn_reflns_limit_l_min -32
_diffrn_reflns_number 4115
_diffrn_reflns_theta_full 26.50
_diffrn_reflns_theta_max 26.50
_diffrn_reflns_theta_min 3.20
_diffrn_standards_number 0
_exptl_absorpt_coefficient_mu 0.100
_exptl_absorpt_correction_T_max 0.9774
_exptl_absorpt_correction_T_min 0.9736
_exptl_absorpt_correction_type multi-scan
_exptl_absorpt_process_details '(SADABS; Bruker, 2000)'
_exptl_crystal_colour yellow
_exptl_crystal_density_diffrn 1.367
_exptl_crystal_density_method 'not measured'
_exptl_crystal_description block
_exptl_crystal_F_000 672
_exptl_crystal_size_max 0.27
_exptl_crystal_size_mid 0.23
_exptl_crystal_size_min 0.23
_refine_diff_density_max 0.296
_refine_diff_density_min -0.230
_refine_ls_extinction_method none
_refine_ls_goodness_of_fit_ref 1.015
_refine_ls_hydrogen_treatment mixed
_refine_ls_matrix_type full
_refine_ls_number_parameters 221
_refine_ls_number_reflns 1595
_refine_ls_number_restraints 6
_refine_ls_restrained_S_all 1.013
_refine_ls_R_factor_all 0.1274
_refine_ls_R_factor_gt 0.0677
_refine_ls_shift/su_max 0.000
_refine_ls_shift/su_mean 0.000
_refine_ls_structure_factor_coef Fsqd
_refine_ls_weighting_details 'calc w=1/[\s^2^(Fo^2^)+(0.0714P)^2^] where P=(Fo^2^+2Fc^2^)/3'
_refine_ls_weighting_scheme calc
_refine_ls_wR_factor_gt 0.1370
_refine_ls_wR_factor_ref 0.1721
_reflns_number_gt 878
_reflns_number_total 1595
_reflns_threshold_expression I>2\s(I)
_cod_data_source_file gd2022.cif
_cod_data_source_block I
_cod_depositor_comments
;
The following automatic conversions were performed:
'_symmetry_cell_setting' value 'Monoclinic' changed to 'monoclinic'
according to '/home/saulius/struct/CIF-dictionaries/cif_core.dic'
dictionary named 'cif_core.dic' version 2.4.1 from 2010-06-29.

Automatic conversion script
Id: cif_fix_enum 1527 2010-12-29 10:47:43Z saulius 

The following automatic conversions were performed:

'_symmetry_cell_setting' value 'Monoclinic' changed to 'monoclinic'
according to /home/saulius/struct/CIF-dictionaries/cif_core.dic
dictionary named 'cif_core.dic' version 2.4.1 from 2010-06-29.

Automatic conversion script
Id: cif_fix_values 1715 2011-07-08 13:25:40Z adriana 
;
_cod_original_sg_symbol_H-M 'I a'
_cod_database_code 2216456
_cod_database_fobs_code 2216456

loop_
_symmetry_equiv_pos_as_xyz
'x, y, z'
'x+1/2, -y, z'
'x+1/2, y+1/2, z+1/2'
'x+1, -y+1/2, z+1/2'

loop_
_atom_site_type_symbol
_atom_site_label
_atom_site_fract_x
_atom_site_fract_y
_atom_site_fract_z
_atom_site_U_iso_or_equiv
_atom_site_adp_type
_atom_site_calc_flag
_atom_site_refinement_flags
_atom_site_occupancy
O O1 0.6358(4) -0.0223(13) 0.40242(18) 0.0561(14) Uani d . 1
H H1 0.6921 -0.0062 0.3930 0.084 Uiso calc R 1
O O2 0.2765(3) 0.1330(12) 0.33837(19) 0.0564(14) Uani d . 1
H H2 0.2368 0.2521 0.3216 0.085 Uiso calc R 1
O O3 0.6269(3) 0.6887(11) 0.25687(17) 0.0460(13) Uani d . 1
O O4 0.7220(4) 0.1943(13) 0.2180(2) 0.0603(15) Uani d D 1
N N1 0.4566(4) 0.8107(13) 0.22950(19) 0.0410(14) Uani d D 1
N N2 0.4820(4) 1.0035(14) 0.1938(2) 0.0435(14) Uani d . 1
N N3 0.4263(5) 1.8785(16) -0.0003(3) 0.069(2) Uani d . 1
C C1 0.5024(5) 0.4512(15) 0.2978(2) 0.0368(16) Uani d . 1
C C2 0.3987(5) 0.3982(16) 0.2991(2) 0.0420(17) Uani d . 1
H H2A 0.3443 0.4912 0.2762 0.050 Uiso calc R 1
C C3 0.3774(5) 0.1980(16) 0.3363(2) 0.0406(16) Uani d . 1
C C4 0.4562(5) 0.0604(17) 0.3692(2) 0.0399(17) Uani d . 1
H H4 0.4407 -0.0742 0.3928 0.048 Uiso calc R 1
C C5 0.5586(5) 0.1193(16) 0.3677(2) 0.0407(17) Uani d . 1
C C6 0.5831(5) 0.3110(15) 0.3310(2) 0.0384(16) Uani d . 1
H H6 0.6527 0.3437 0.3289 0.046 Uiso calc R 1
C C7 0.5327(5) 0.6580(15) 0.2596(2) 0.0363(16) Uani d . 1
C C8 0.4024(5) 1.1293(16) 0.1662(2) 0.0426(17) Uani d . 1
H H8 0.3358 1.0916 0.1726 0.051 Uiso calc R 1
C C9 0.4132(5) 1.3300(17) 0.1251(3) 0.0460(18) Uani d . 1
C C10 0.5076(5) 1.3966(18) 0.1117(3) 0.053(2) Uani d . 1
H H10 0.5695 1.3154 0.1305 0.064 Uiso calc R 1
C C11 0.5117(6) 1.5815(18) 0.0710(3) 0.055(2) Uani d . 1
H H11 0.5764 1.6234 0.0627 0.066 Uiso calc R 1
C C12 0.4218(6) 1.7053(17) 0.0422(3) 0.0536(19) Uani d . 1
C C13 0.3264(6) 1.6500(18) 0.0565(3) 0.062(2) Uani d . 1
H H13 0.2650 1.7369 0.0384 0.074 Uiso calc R 1
C C14 0.3232(6) 1.4649(19) 0.0976(3) 0.059(2) Uani d . 1
H H14 0.2591 1.4299 0.1071 0.071 Uiso calc R 1
C C15 0.3331(7) 2.014(2) -0.0305(3) 0.080(3) Uani d . 1
H H15A 0.2807 1.8704 -0.0428 0.120 Uiso calc R 1
H H15B 0.3505 2.1120 -0.0599 0.120 Uiso calc R 1
H H15C 0.3061 2.1488 -0.0088 0.120 Uiso calc R 1
C C16 0.5271(7) 1.963(2) -0.0118(3) 0.075(3) Uani d . 1
H H16A 0.5664 2.0699 0.0172 0.113 Uiso calc R 1
H H16B 0.5154 2.0790 -0.0429 0.113 Uiso calc R 1
H H16C 0.5659 1.7941 -0.0173 0.113 Uiso calc R 1
H H4B 0.674(4) 0.067(10) 0.214(3) 0.080 Uiso d D 1
H H1A 0.390(3) 0.78(2) 0.234(4) 0.080 Uiso d D 1
H H4A 0.693(5) 0.359(6) 0.215(4) 0.080 Uiso d D 1

loop_
_atom_site_aniso_label
_atom_site_aniso_U_11
_atom_site_aniso_U_22
_atom_site_aniso_U_33
_atom_site_aniso_U_12
_atom_site_aniso_U_13
_atom_site_aniso_U_23
O1 0.043(3) 0.089(4) 0.038(3) 0.014(3) 0.012(2) 0.020(3)
O2 0.040(3) 0.081(4) 0.050(3) -0.004(3) 0.011(2) 0.018(2)
O3 0.036(2) 0.060(4) 0.042(3) -0.001(2) 0.0090(19) 0.006(2)
O4 0.039(2) 0.074(4) 0.069(3) -0.007(3) 0.014(2) -0.007(3)
N1 0.034(3) 0.059(4) 0.031(3) 0.006(3) 0.011(2) 0.008(3)
N2 0.046(3) 0.048(4) 0.038(3) -0.001(3) 0.012(3) 0.003(3)
N3 0.074(5) 0.079(5) 0.053(4) 0.008(4) 0.012(3) 0.021(4)
C1 0.036(4) 0.045(4) 0.033(3) 0.002(3) 0.013(3) 0.000(3)
C2 0.036(4) 0.055(5) 0.034(4) 0.007(3) 0.004(3) 0.002(3)
C3 0.032(3) 0.053(5) 0.039(4) -0.006(3) 0.011(3) 0.001(3)
C4 0.041(4) 0.048(5) 0.035(3) -0.001(3) 0.017(3) 0.000(3)
C5 0.042(4) 0.050(5) 0.029(3) 0.011(3) 0.005(3) 0.001(3)
C6 0.041(4) 0.043(4) 0.033(3) 0.000(3) 0.010(3) -0.002(3)
C7 0.037(4) 0.038(4) 0.037(4) -0.003(3) 0.016(3) -0.007(3)
C8 0.041(4) 0.051(5) 0.036(4) 0.002(3) 0.008(3) 0.004(3)
C9 0.036(4) 0.061(5) 0.041(4) -0.004(4) 0.009(3) 0.003(3)
C10 0.044(4) 0.076(6) 0.039(4) 0.000(4) 0.006(3) 0.015(4)
C11 0.051(4) 0.077(6) 0.038(4) -0.009(4) 0.013(3) 0.013(4)
C12 0.058(5) 0.071(6) 0.032(4) 0.003(4) 0.009(3) 0.005(4)
C13 0.056(5) 0.071(6) 0.055(5) 0.006(4) 0.004(4) 0.026(4)
C14 0.045(4) 0.072(6) 0.060(5) 0.000(4) 0.008(3) 0.018(4)
C15 0.085(6) 0.087(8) 0.066(6) 0.005(5) 0.008(5) 0.028(5)
C16 0.079(6) 0.091(8) 0.059(5) -0.006(5) 0.022(5) 0.016(5)

loop_
_atom_type_symbol
_atom_type_description
_atom_type_scat_dispersion_real
_atom_type_scat_dispersion_imag
_atom_type_scat_source
C C 0.0033 0.0000 'International Tables Vol C Tables 4.2.6.8 and 6.1.1.4'
H H 0.0000 0.0000 'International Tables Vol C Tables 4.2.6.8 and 6.1.1.4'
N N 0.0061 0.0000 'International Tables Vol C Tables 4.2.6.8 and 6.1.1.4'
O O 0.0106 0.0000 'International Tables Vol C Tables 4.2.6.8 and 6.1.1.4'

loop_
_geom_angle_atom_site_label_1
_geom_angle_atom_site_label_2
_geom_angle_atom_site_label_3
_geom_angle
C5 O1 H1 109.5
C3 O2 H2 109.5
H4B O4 H4A 109(3)
C7 N1 N2 119.5(5)
C7 N1 H1A 118(6)
N2 N1 H1A 123(6)
C8 N2 N1 113.6(6)
C12 N3 C15 121.4(7)
C12 N3 C16 120.7(7)
C15 N3 C16 117.3(7)
C2 C1 C6 121.3(6)
C2 C1 C7 121.8(6)
C6 C1 C7 116.9(5)
C1 C2 C3 117.8(6)
C1 C2 H2A 121.1
C3 C2 H2A 121.1
C4 C3 O2 118.6(6)
C4 C3 C2 121.2(6)
O2 C3 C2 120.2(6)
C3 C4 C5 119.9(6)
C3 C4 H4 120.0
C5 C4 H4 120.0
C4 C5 O1 117.8(6)
C4 C5 C6 120.7(6)
O1 C5 C6 121.5(6)
C1 C6 C5 118.9(6)
C1 C6 H6 120.5
C5 C6 H6 120.5
O3 C7 N1 121.4(6)
O3 C7 C1 120.5(6)
N1 C7 C1 118.0(5)
N2 C8 C9 121.4(6)
N2 C8 H8 119.3
C9 C8 H8 119.3
C10 C9 C14 117.7(7)
C10 C9 C8 124.1(6)
C14 C9 C8 118.2(6)
C9 C10 C11 121.0(6)
C9 C10 H10 119.5
C11 C10 H10 119.5
C12 C11 C10 121.2(7)
C12 C11 H11 119.4
C10 C11 H11 119.4
C11 C12 N3 120.6(7)
C11 C12 C13 118.6(7)
N3 C12 C13 120.7(6)
C14 C13 C12 119.6(7)
C14 C13 H13 120.2
C12 C13 H13 120.2
C13 C14 C9 121.7(7)
C13 C14 H14 119.2
C9 C14 H14 119.2
N3 C15 H15A 109.5
N3 C15 H15B 109.5
H15A C15 H15B 109.5
N3 C15 H15C 109.5
H15A C15 H15C 109.5
H15B C15 H15C 109.5
N3 C16 H16A 109.5
N3 C16 H16B 109.5
H16A C16 H16B 109.5
N3 C16 H16C 109.5
H16A C16 H16C 109.5
H16B C16 H16C 109.5

loop_
_geom_bond_atom_site_label_1
_geom_bond_atom_site_label_2
_geom_bond_distance
O1 C5 1.372(8)
O1 H1 0.8200
O2 C3 1.357(8)
O2 H2 0.8200
O3 C7 1.248(8)
O4 H4B 0.85(4)
O4 H4A 0.85(4)
N1 C7 1.333(8)
N1 N2 1.382(8)
N1 H1A 0.91(5)
N2 C8 1.273(9)
N3 C12 1.381(9)
N3 C15 1.443(10)
N3 C16 1.455(10)
C1 C2 1.377(8)
C1 C6 1.377(8)
C1 C7 1.495(9)
C2 C3 1.412(9)
C2 H2A 0.9300
C3 C4 1.353(9)
C4 C5 1.366(9)
C4 H4 0.9300
C5 C6 1.393(9)
C6 H6 0.9300
C8 C9 1.450(10)
C8 H8 0.9300
C9 C10 1.377(9)
C9 C14 1.388(10)
C10 C11 1.377(9)
C10 H10 0.9300
C11 C12 1.376(10)
C11 H11 0.9300
C12 C13 1.389(10)
C13 C14 1.384(11)
C13 H13 0.9300
C14 H14 0.9300
C15 H15A 0.9600
C15 H15B 0.9600
C15 H15C 0.9600
C16 H16A 0.9600
C16 H16B 0.9600
C16 H16C 0.9600

loop_
_geom_hbond_atom_site_label_D
_geom_hbond_atom_site_label_H
_geom_hbond_atom_site_label_A
_geom_hbond_site_symmetry_A
_geom_hbond_distance_DH
_geom_hbond_distance_HA
_geom_hbond_distance_DA
_geom_hbond_angle_DHA
O4 H4A O3 1_565 0.850(11) 2.16(6) 2.895(8) 144(9)
N1 H1A O4 2_455 0.902(11) 2.14(3) 2.999(7) 159(8)
O4 H4B N2 . 0.848(11) 2.46(4) 3.175(7) 143(6)
O4 H4B O3 . 0.848(11) 2.24(5) 2.936(8) 139(7)
O2 H2 O3 2_445 0.82 1.99 2.694(6) 143.9
O1 H1 O2 2_535 0.82 2.06 2.766(7) 144.7

loop_
_cod_related_entry_id
_cod_related_entry_database
_cod_related_entry_code
1 ChemSpider 21196396
